data_4113373
loop_
_publ_author_name
'Kazuaki Ishihara'
'Daisuke Nakashima'
'Yukihiro Hiraiwa'
'Hisashi Yamamoto'

_publ_contact_author_address
;
Graduate School of Engineering, Nagoya University, Furo-cho,
Chikusa, Nagoya 464-8603, Japan
;
_publ_section_title
;
 The Crystallographic Structure of a Lewis Acid-Assisted Chiral Br\/onsted
 Acid as an Enantioselective Protonation Reagent for Silyl Enol Ethers
;
_journal_name_full 'Journal of the American Chemical Society'
_journal_page_first 24
_journal_page_last 25
_journal_paper_doi 10.1021/ja021000x
_journal_volume 125
_journal_year 2003
_chemical_formula_sum 'C15 H16 Cl4 O2 Sn'
_chemical_formula_weight 488.77
_chemical_name_systematic
; 

? 

;
_space_group_IT_number 19
_symmetry_cell_setting orthorhombic
_symmetry_space_group_name_Hall 'P 2ac 2ab'
_symmetry_space_group_name_H-M 'P 21 21 21'
_atom_sites_solution_hydrogens geom
_atom_sites_solution_primary direct
_atom_sites_solution_secondary difmap
_audit_creation_method SHELXL-97
_cell_angle_alpha 90.00
_cell_angle_beta 90.00
_cell_angle_gamma 90.00
_cell_formula_units_Z 4
_cell_length_a 8.9736(5)
_cell_length_b 14.2108(8)
_cell_length_c 14.8927(8)
_cell_measurement_reflns_used 9556
_cell_measurement_temperature 173(2)
_cell_measurement_theta_max 27.49
_cell_measurement_theta_min 2.27
_cell_volume 1899.15(18)
_computing_cell_refinement 'Bruker SMART'
_computing_data_collection 'Bruker SMART'
_computing_data_reduction 'Bruker SHELXTL'
_computing_molecular_graphics 'Bruker SHELXTL'
_computing_publication_material 'Bruker SHELXTL'
_computing_structure_refinement 'SHELXL-97 (Sheldrick, 1997)'
_computing_structure_solution 'SHELXS-97 (Sheldrick, 1990)'
_diffrn_ambient_temperature 173(2)
_diffrn_detector_area_resol_mean 8.366
_diffrn_measured_fraction_theta_full 0.937
_diffrn_measured_fraction_theta_max 0.937
_diffrn_measurement_device_type 'CCD area detector'
_diffrn_measurement_method 'phi and omega scans'
_diffrn_radiation_monochromator graphite
_diffrn_radiation_source 'fine-focus sealed tube'
_diffrn_radiation_type MoK\a
_diffrn_radiation_wavelength 0.71073
_diffrn_reflns_av_R_equivalents 0.0171
_diffrn_reflns_av_sigmaI/netI 0.0216
_diffrn_reflns_limit_h_max 11
_diffrn_reflns_limit_h_min -10
_diffrn_reflns_limit_k_max 18
_diffrn_reflns_limit_k_min -18
_diffrn_reflns_limit_l_max 18
_diffrn_reflns_limit_l_min -15
_diffrn_reflns_number 10718
_diffrn_reflns_theta_full 27.51
_diffrn_reflns_theta_max 27.51
_diffrn_reflns_theta_min 1.98
_diffrn_standards_decay_% -0.02
_diffrn_standards_interval_time 198
_diffrn_standards_number 321
_exptl_absorpt_coefficient_mu 1.910
_exptl_absorpt_correction_T_max 0.3936
_exptl_absorpt_correction_T_min 0.3482
_exptl_absorpt_correction_type empirical
_exptl_absorpt_process_details
;

SADABS; Sheldric, 1996

;
_exptl_crystal_colour colorless
_exptl_crystal_density_diffrn 1.709
_exptl_crystal_description needle
_exptl_crystal_F_000 960
_exptl_crystal_size_max 0.70
_exptl_crystal_size_mid 0.66
_exptl_crystal_size_min 0.60
_refine_diff_density_max 0.338
_refine_diff_density_min -0.421
_refine_diff_density_rms 0.064
_refine_ls_abs_structure_details 'Flack H D (1983), Acta Cryst. A39, 876-881'
_refine_ls_abs_structure_Flack 0.023(14)
_refine_ls_extinction_method none
_refine_ls_goodness_of_fit_ref 1.067
_refine_ls_hydrogen_treatment mixed
_refine_ls_matrix_type full
_refine_ls_number_parameters 204
_refine_ls_number_reflns 3970
_refine_ls_number_restraints 0
_refine_ls_restrained_S_all 1.067
_refine_ls_R_factor_all 0.0180
_refine_ls_R_factor_gt 0.0175
_refine_ls_shift/su_max 0.020
_refine_ls_shift/su_mean 0.001
_refine_ls_structure_factor_coef Fsqd
_refine_ls_weighting_details 'calc w=1/[\s^2^(Fo^2^)+(0.0236P)^2^+0.2539P] where P=(Fo^2^+2Fc^2^)/3'
_refine_ls_weighting_scheme calc
_refine_ls_wR_factor_gt 0.0439
_refine_ls_wR_factor_ref 0.0441
_reflns_number_gt 3905
_reflns_number_total 3970
_reflns_threshold_expression >2sigma(I)
_cod_data_source_file ja021000x_s1.cif
_cod_data_source_block lbadiph
_cod_database_code 4113373

loop_
_publ_contact_author_email
ishihara@cc.nagoya-u.ac.jp
yamamoto@uchicago.edu

loop_
_publ_contact_author_name
'Kazuaki Ishihara'
'Hisashi Yamamoto'

loop_
_symmetry_equiv_pos_as_xyz
'x, y, z'
'-x+1/2, -y, z+1/2'
'-x, y+1/2, -z+1/2'
'x+1/2, -y+1/2, -z'

loop_
_atom_site_label
_atom_site_type_symbol
_atom_site_fract_x
_atom_site_fract_y
_atom_site_fract_z
_atom_site_U_iso_or_equiv
_atom_site_adp_type
_atom_site_occupancy
_atom_site_symmetry_multiplicity
_atom_site_calc_flag
_atom_site_refinement_flags
Sn1 Sn 0.208529(16) 0.603576(9) 0.492215(9) 0.02535(5) Uani 1 1 d .
Cl3 Cl 0.22261(6) 0.76918(4) 0.52349(4) 0.03315(12) Uani 1 1 d .
Cl2 Cl 0.43877(7) 0.57045(4) 0.56099(4) 0.03702(14) Uani 1 1 d .
Cl4 Cl 0.19080(9) 0.45591(4) 0.42159(5) 0.04854(16) Uani 1 1 d .
Cl1 Cl 0.04551(8) 0.57296(5) 0.61119(5) 0.04971(18) Uani 1 1 d .
O2 O 0.29773(18) 0.65278(11) 0.36077(9) 0.0278(3) Uani 1 1 d .
O1 O 0.01781(19) 0.63996(11) 0.40904(11) 0.0287(3) Uani 1 1 d .
C12 C -0.3184(3) 0.6495(2) 0.14304(15) 0.0372(6) Uani 1 1 d .
H12 H -0.3969 0.6402 0.1033 0.045 Uiso 1 1 calc R
C11 C -0.2879(3) 0.73885(18) 0.17551(16) 0.0376(5) Uani 1 1 d .
H11 H -0.3463 0.7894 0.1573 0.045 Uiso 1 1 calc R
C3 C 0.2455(2) 0.72607(16) 0.21546(15) 0.0268(5) Uani 1 1 d .
C9 C -0.0843(2) 0.67876(16) 0.26225(15) 0.0266(5) Uani 1 1 d .
C7 C 0.3128(4) 0.75688(19) 0.06264(16) 0.0470(7) Uani 1 1 d .
H7 H 0.3246 0.7359 0.0039 0.056 Uiso 1 1 calc R
C5 C 0.3299(3) 0.8793(2) 0.17171(19) 0.0477(7) Uani 1 1 d .
H5 H 0.3531 0.9412 0.1866 0.057 Uiso 1 1 calc R
C15 C 0.4414(3) 0.6152(2) 0.33028(16) 0.0442(6) Uani 1 1 d .
H15A H 0.4256 0.5569 0.2992 0.066 Uiso 1 1 calc R
H15B H 0.5048 0.6047 0.3812 0.066 Uiso 1 1 calc R
H15C H 0.4878 0.6595 0.2905 0.066 Uiso 1 1 calc R
C1 C 0.1897(3) 0.65927(15) 0.28694(13) 0.0257(4) Uani 1 1 d .
H1 H 0.1751 0.5968 0.2606 0.031 Uiso 1 1 calc R
C2 C 0.0429(2) 0.69393(15) 0.32618(14) 0.0254(4) Uani 1 1 d .
H2 H 0.0509 0.7610 0.3406 0.030 Uiso 1 1 calc R
C13 C -0.2322(3) 0.57468(18) 0.16977(17) 0.0394(6) Uani 1 1 d .
H13 H -0.2516 0.5148 0.1475 0.047 Uiso 1 1 calc R
C10 C -0.1711(3) 0.75353(17) 0.23503(15) 0.0318(5) Uani 1 1 d .
H10 H -0.1514 0.8137 0.2565 0.038 Uiso 1 1 calc R
C4 C 0.2796(3) 0.81817(16) 0.23713(16) 0.0393(6) Uani 1 1 d .
H4 H 0.2687 0.8390 0.2959 0.047 Uiso 1 1 calc R
C14 C -0.1157(3) 0.58841(17) 0.23019(16) 0.0351(5) Uani 1 1 d .
H14 H -0.0587 0.5375 0.2492 0.042 Uiso 1 1 calc R
C8 C 0.2621(3) 0.69553(17) 0.12774(15) 0.0364(6) Uani 1 1 d .
H8 H 0.2391 0.6337 0.1127 0.044 Uiso 1 1 calc R
C6 C 0.3459(3) 0.8486(2) 0.08382(18) 0.0471(7) Uani 1 1 d .
H6 H 0.3787 0.8899 0.0395 0.057 Uiso 1 1 calc R
H16 H -0.047(3) 0.6598(18) 0.4299(17) 0.027(7) Uiso 1 1 d .

loop_
_atom_site_aniso_label
_atom_site_aniso_U_11
_atom_site_aniso_U_22
_atom_site_aniso_U_33
_atom_site_aniso_U_23
_atom_site_aniso_U_13
_atom_site_aniso_U_12
Sn1 0.02585(7) 0.02683(7) 0.02336(7) 0.00127(5) 0.00135(6) -0.00145(6)
Cl3 0.0317(3) 0.0305(2) 0.0372(3) -0.0078(2) -0.0065(2) 0.0027(2)
Cl2 0.0340(3) 0.0410(3) 0.0361(3) 0.0041(2) -0.0051(2) 0.0056(2)
Cl4 0.0662(4) 0.0273(3) 0.0522(4) -0.0051(2) -0.0086(4) -0.0011(3)
Cl1 0.0417(4) 0.0679(4) 0.0395(3) 0.0132(3) 0.0130(3) -0.0073(3)
O2 0.0218(7) 0.0397(8) 0.0218(7) -0.0003(6) 0.0018(7) -0.0005(7)
O1 0.0255(9) 0.0347(8) 0.0257(8) -0.0006(6) 0.0030(7) -0.0004(7)
C12 0.0264(13) 0.0602(15) 0.0251(11) 0.0058(11) -0.0013(9) -0.0090(11)
C11 0.0308(12) 0.0479(14) 0.0340(12) 0.0144(10) -0.0001(12) 0.0034(12)
C3 0.0252(12) 0.0328(11) 0.0225(10) -0.0001(8) -0.0001(7) 0.0005(9)
C9 0.0233(11) 0.0324(11) 0.0242(11) -0.0017(8) 0.0024(9) -0.0020(9)
C7 0.0680(19) 0.0505(15) 0.0226(11) 0.0036(10) 0.0008(13) 0.0009(14)
C5 0.0579(19) 0.0413(15) 0.0439(14) 0.0007(11) 0.0042(13) -0.0168(13)
C15 0.0266(12) 0.0740(19) 0.0318(12) 0.0036(13) 0.0045(10) 0.0143(13)
C1 0.0245(11) 0.0294(10) 0.0232(9) -0.0035(8) -0.0021(9) -0.0015(9)
C2 0.0263(11) 0.0241(10) 0.0257(11) -0.0013(8) 0.0028(9) -0.0009(9)
C13 0.0322(13) 0.0469(14) 0.0390(13) -0.0088(11) 0.0011(11) -0.0091(11)
C10 0.0330(13) 0.0318(11) 0.0305(11) 0.0040(9) 0.0023(9) 0.0003(10)
C4 0.0490(15) 0.0402(13) 0.0288(11) -0.0058(9) 0.0054(12) -0.0153(13)
C14 0.0291(12) 0.0324(12) 0.0439(13) -0.0035(10) -0.0046(10) -0.0005(10)
C8 0.0478(16) 0.0364(12) 0.0251(11) -0.0027(9) -0.0056(10) 0.0041(11)
C6 0.0565(17) 0.0511(15) 0.0337(13) 0.0145(12) 0.0010(12) -0.0044(13)

loop_
_atom_type_symbol
_atom_type_description
_atom_type_scat_dispersion_real
_atom_type_scat_dispersion_imag
_atom_type_scat_source
C C 0.0033 0.0016 'International Tables Vol C Tables 4.2.6.8 and 6.1.1.4'
H H 0.0000 0.0000 'International Tables Vol C Tables 4.2.6.8 and 6.1.1.4'
O O 0.0106 0.0060 'International Tables Vol C Tables 4.2.6.8 and 6.1.1.4'
Cl Cl 0.1484 0.1585 'International Tables Vol C Tables 4.2.6.8 and 6.1.1.4'
Sn Sn -0.6537 1.4246 'International Tables Vol C Tables 4.2.6.8 and 6.1.1.4'

loop_
_geom_angle_atom_site_label_1
_geom_angle_atom_site_label_2
_geom_angle_atom_site_label_3
_geom_angle
O1 Sn1 O2 73.00(6)
O1 Sn1 Cl1 89.05(5)
O2 Sn1 Cl1 161.63(5)
O1 Sn1 Cl4 84.51(5)
O2 Sn1 Cl4 84.92(4)
Cl1 Sn1 Cl4 97.50(3)
O1 Sn1 Cl2 170.45(5)
O2 Sn1 Cl2 97.46(4)
Cl1 Sn1 Cl2 100.50(2)
Cl4 Sn1 Cl2 94.33(2)
O1 Sn1 Cl3 85.35(5)
O2 Sn1 Cl3 81.02(4)
Cl1 Sn1 Cl3 93.91(2)
Cl4 Sn1 Cl3 164.58(2)
Cl2 Sn1 Cl3 93.75(2)
C15 O2 C1 111.78(16)
C15 O2 Sn1 118.26(14)
C1 O2 Sn1 116.14(12)
C2 O1 Sn1 118.79(13)
C2 O1 H16 106(2)
Sn1 O1 H16 119(2)
C13 C12 C11 119.8(2)
C13 C12 H12 120.1
C11 C12 H12 120.1
C12 C11 C10 120.6(2)
C12 C11 H11 119.7
C10 C11 H11 119.7
C4 C3 C8 119.5(2)
C4 C3 C1 120.2(2)
C8 C3 C1 120.2(2)
C10 C9 C14 119.6(2)
C10 C9 C2 120.3(2)
C14 C9 C2 120.1(2)
C6 C7 C8 120.6(2)
C6 C7 H7 119.7
C8 C7 H7 119.7
C4 C5 C6 120.1(2)
C4 C5 H5 119.9
C6 C5 H5 119.9
O2 C15 H15A 109.5
O2 C15 H15B 109.5
H15A C15 H15B 109.5
O2 C15 H15C 109.5
H15A C15 H15C 109.5
H15B C15 H15C 109.5
O2 C1 C3 110.38(17)
O2 C1 C2 107.70(16)
C3 C1 C2 110.70(18)
O2 C1 H1 109.3
C3 C1 H1 109.3
C2 C1 H1 109.3
O1 C2 C9 109.93(17)
O1 C2 C1 106.60(17)
C9 C2 C1 111.57(17)
O1 C2 H2 109.6
C9 C2 H2 109.6
C1 C2 H2 109.6
C12 C13 C14 120.1(2)
C12 C13 H13 120.0
C14 C13 H13 120.0
C9 C10 C11 119.9(2)
C9 C10 H10 120.1
C11 C10 H10 120.1
C5 C4 C3 120.2(2)
C5 C4 H4 119.9
C3 C4 H4 119.9
C13 C14 C9 120.0(2)
C13 C14 H14 120.0
C9 C14 H14 120.0
C7 C8 C3 120.0(2)
C7 C8 H8 120.0
C3 C8 H8 120.0
C7 C6 C5 119.5(2)
C7 C6 H6 120.2
C5 C6 H6 120.2

loop_
_geom_bond_atom_site_label_1
_geom_bond_atom_site_label_2
_geom_bond_distance
Sn1 O1 2.1750(17)
Sn1 O2 2.2276(14)
Sn1 Cl1 2.3385(6)
Sn1 Cl4 2.3527(6)
Sn1 Cl2 2.3536(6)
Sn1 Cl3 2.4023(5)
O2 C15 1.467(3)
O2 C1 1.468(3)
O1 C2 1.470(3)
O1 H16 0.72(3)
C12 C13 1.374(4)
C12 C11 1.386(4)
C12 H12 0.9300
C11 C10 1.389(4)
C11 H11 0.9300
C3 C4 1.382(3)
C3 C8 1.385(3)
C3 C1 1.512(3)
C9 C10 1.378(3)
C9 C14 1.398(3)
C9 C2 1.502(3)
C7 C6 1.374(4)
C7 C8 1.381(3)
C7 H7 0.9300
C5 C4 1.381(4)
C5 C6 1.387(4)
C5 H5 0.9300
C15 H15A 0.9600
C15 H15B 0.9600
C15 H15C 0.9600
C1 C2 1.523(3)
C1 H1 0.9800
C2 H2 0.9800
C13 C14 1.393(3)
C13 H13 0.9300
C10 H10 0.9300
C4 H4 0.9300
C14 H14 0.9300
C8 H8 0.9300
C6 H6 0.9300

loop_
_geom_hbond_atom_site_label_D
_geom_hbond_atom_site_label_H
_geom_hbond_atom_site_label_A
_geom_hbond_distance_DH
_geom_hbond_distance_HA
_geom_hbond_distance_DA
_geom_hbond_angle_DHA
_geom_hbond_site_symmetry_A
O1 H16 Cl3 0.72(3) 2.40(3) 3.1135(18) 171(3) 4_466

loop_
_geom_torsion_atom_site_label_1
_geom_torsion_atom_site_label_2
_geom_torsion_atom_site_label_3
_geom_torsion_atom_site_label_4
_geom_torsion
Cl4 Sn1 O1 H16 128(2)
Cl3 Sn1 O1 H16 -64(2)
Cl1 Sn1 O1 H16 30(2)
